data_1568948
loop_
_publ_author_name
'Milosavljevic, Aleksa'
'Holt, Connor'
'Frontier, Alison J.'

_publ_section_title
;
 Nitrogen-interrupted <i>halo</i>-Prins/<i>halo</i>-Nazarov fragment
 coupling cascade for the synthesis of indolines.
;
_journal_issue 20
_journal_name_full 'Chemical science'
_journal_page_first 5431
_journal_page_last 5437
_journal_paper_doi 10.1039/d3sc00986f
_journal_volume 14
_journal_year 2023
_chemical_formula_moiety 'C27 H25 I N2 O5 S'
_chemical_formula_sum 'C27 H25 I N2 O5 S'
_chemical_formula_weight 616.45
_space_group_crystal_system triclinic
_space_group_IT_number 2
_space_group_name_Hall '-P 1'
_space_group_name_H-M_alt 'P -1'
_atom_sites_solution_hydrogens mixed
_atom_sites_solution_primary dual
_atom_sites_solution_secondary difmap
_audit_creation_date 2022-12-31
_audit_creation_method
;
Olex2 1.5
(compiled 2022.04.07 svn.rca3783a0 for OlexSys, GUI svn.r6498)
;
_audit_update_record
;
2023-02-07 deposited with the CCDC.	2023-04-21 downloaded from the CCDC.
;
_cell_angle_alpha 83.790(2)
_cell_angle_beta 76.551(2)
_cell_angle_gamma 65.058(2)
_cell_formula_units_Z 2
_cell_length_a 10.3499(2)
_cell_length_b 11.4812(2)
_cell_length_c 11.8168(2)
_cell_measurement_reflns_used 30095
_cell_measurement_temperature 100.00(10)
_cell_measurement_theta_max 79.9050
_cell_measurement_theta_min 3.8400
_cell_volume 1238.22(4)
_computing_cell_refinement 'CrysAlisPro 1.171.42.72a (Rigaku OD, 2022)'
_computing_data_collection 'CrysAlisPro 1.171.42.72a (Rigaku OD, 2022)'
_computing_data_reduction 'CrysAlisPro 1.171.42.72a (Rigaku OD, 2022)'
_computing_molecular_graphics 'Olex2 1.5 (Dolomanov et al., 2009)'
_computing_publication_material 'Olex2 1.5 (Dolomanov et al., 2009)'
_computing_structure_refinement 'SHELXL 2019/2 (Sheldrick, 2015b)'
_computing_structure_solution 'SHELXT 2018/2 (Sheldrick, 2015a)'
_diffrn_ambient_environment N~2~
_diffrn_ambient_temperature 100.00(10)
_diffrn_detector 'Hybrid Pixel Array Detector'
_diffrn_detector_area_resol_mean 10.0000
_diffrn_detector_type HyPix
_diffrn_measured_fraction_theta_full 0.997
_diffrn_measured_fraction_theta_max 0.979
_diffrn_measurement_details
;
List of Runs (angles in degrees, time in seconds):

  # Type    Start    End  Width  t~exp~   \w     \q     \k     \f   Frames
#--------------------------------------------------------------------------
  1  \w   -119.00 -32.00   0.50    0.31    --  -47.28 -59.00 -40.00  174
  2  \w    -24.00  63.00   0.50    0.31    --   47.28 -59.00 -40.00  174
  3  \w     32.00 120.00   0.50    0.31    --   47.28  59.00  99.00  176
  4  \w   -163.00 -76.00   0.50    1.23    --  -91.75 -59.00 -40.00  174
  5  \w    -68.00 -19.00   0.50    1.23    --  -91.75  59.00  99.00   98
  6  \w     98.00 178.00   0.50    1.23    --  113.25  59.00  99.00  160
  7  \w     42.00  72.00   0.50    1.23    --  113.25 -59.00 -40.00   60
  8  \w    -63.00  25.00   0.50    0.31    --  -47.28  59.00  99.00  176
  9  \w    -14.00  28.00   0.50    0.31    --  -47.28  19.00-150.00   84
 10  \w    -14.00  28.00   0.50    0.31    --  -47.28  19.00-180.00   84
 11  \w     34.00  93.00   0.50    0.31    --   47.28-125.00-180.00  118
 12  \w    -27.00  18.00   0.50    0.31    --   47.28 -19.00-150.00   90
 13  \w    -24.00  70.00   0.50    0.31    --   47.28 -77.00-180.00  188
 14  \w    -27.00  18.00   0.50    0.31    --   47.28 -19.00 -30.00   90
 15  \w    -47.00 -20.00   0.50    1.23    --  -91.75  45.00  90.00   54
 16  \w    -47.00 -20.00   0.50    1.23    --  -91.75  45.00 -60.00   54
 17  \w    -72.00 -19.00   0.50    1.23    --  -91.75  61.00 -90.00  106
 18  \w     44.00 111.00   0.50    1.23    --  113.25-125.00  90.00  134
 19  \w    100.00 178.00   0.50    1.23    --  113.25  15.00-180.00  156
 20  \w     44.00 111.00   0.50    1.23    --  113.25-125.00  60.00  134
 21  \w    100.00 178.00   0.50    1.23    --  113.25  15.00 -60.00  156
 22  \w     42.00 106.00   0.50    1.23    --  113.25 -94.00 120.00  128
 23  \w     42.00  76.00   0.50    1.23    --  113.25 -61.00  90.00   68
 24  \w     42.00  76.00   0.50    1.23    --  113.25 -61.00 120.00   68
 25  \w     97.00 178.00   0.50    1.23    --  113.25  61.00  30.00  162
 26  \w    101.00 178.00   0.50    1.23    --  113.25  45.00-120.00  154
 27  \w     42.00 106.00   0.50    1.23    --  113.25 -94.00 -90.00  128
 28  \w    101.00 178.00   0.50    1.23    --  113.25  45.00 -30.00  154
 29  \w     42.00 106.00   0.50    1.23    --  113.25 -94.00 -60.00  128
 30  \w     44.00 111.00   0.50    1.23    --  113.25-125.00-150.00  134
 31  \w     44.00 111.00   0.50    1.23    --  113.25-125.00 120.00  134
 32  \w     42.00 106.00   0.50    1.23    --  113.25 -94.00-120.00  128
 33  \w     42.00  76.00   0.50    1.23    --  113.25 -61.00 -60.00   68
 34  \w     42.00  76.00   0.50    1.23    --  113.25 -61.00 -30.00   68
 35  \w     43.00 105.00   0.50    1.23    --  113.25 -96.00-151.48  124
 36  \w     42.00 106.00   0.50    1.23    --  113.25 -94.00 -30.00  128
 37  \w     42.00  76.00   0.50    1.23    --  113.25 -61.00 150.00   68
 38  \w     42.00 106.00   0.50    1.23    --  113.25 -94.00  60.00  128
 39  \w     42.00 106.00   0.50    1.23    --  113.25 -94.00   0.00  128
 40  \w     91.00 178.00   0.50    1.23    --  113.25  77.00  60.00  174
 41  \w     95.00 178.00   0.50    1.23    --  113.25 125.00   0.00  166
 42  \w     44.00 111.00   0.50    1.23    --  113.25-125.00-120.00  134
 43  \w     42.00  76.00   0.50    1.23    --  113.25 -61.00-120.00   68
 44  \w    101.00 178.00   0.50    1.23    --  113.25  45.00 150.00  154
 45  \w    101.00 178.00   0.50    1.23    --  113.25  45.00-180.00  154
 46  \w    101.00 178.00   0.50    1.23    --  113.25  45.00   0.00  154
 47  \w   -119.00 -25.00   0.50    0.31    --  -47.28 -77.00  60.00  188
 48  \w   -119.00 -25.00   0.50    0.31    --  -47.28 -77.00 120.00  188
 49  \w   -120.00 -34.00   0.50    0.31    --  -47.28 -38.00  90.00  172
 50  \w     25.00 120.00   0.50    0.31    --   47.28  77.00 -90.00  190
 51  \w     25.00 120.00   0.50    0.31    --   47.28  77.00  30.00  190
 52  \w     32.00 120.00   0.50    0.31    --   47.28  57.00 -90.00  176
 53  \w     25.00 120.00   0.50    0.31    --   47.28  77.00 120.00  190
 54  \w     25.00 120.00   0.50    0.31    --   47.28  77.00-150.00  190
 55  \w     32.00 120.00   0.50    0.31    --   47.28  57.00-150.00  176
 56  \w     25.00 120.00   0.50    0.31    --   47.28  77.00 -30.00  190
 57  \w   -163.00 -72.00   0.50    1.23    --  -91.75 -70.00 -77.20  182
 58  \w   -163.00 -69.00   0.50    1.23    --  -91.75 -76.00 144.27  188
 59  \w   -163.00 -71.00   0.50    1.23    --  -91.75 -72.00  75.85  184
 60  \w   -163.00 -70.00   0.50    1.23    --  -91.75 -74.00  15.47  186
 61  \w   -163.00 -69.00   0.50    1.23    --  -91.75 -76.00 -94.72  188
 62  \w   -163.00 -69.00   0.50    1.23    --  -91.75 -76.00 -49.90  188
 63  \w   -163.00 -73.00   0.50    1.23    --  -91.75 -67.00  36.22  180
 64  \w   -163.00 -69.00   0.50    1.23    --  -91.75 -77.00 120.00  188
 65  \w   -163.00 -69.00   0.50    1.23    --  -91.75 -77.00-120.00  188
 66  \w   -163.00 -70.00   0.50    1.23    --  -91.75 -75.00-165.78  186
 67  \w    101.00 178.00   0.50    1.23    --  113.25  45.00-150.00  154
;
_diffrn_measurement_device 'four-circle diffractometer'
_diffrn_measurement_device_type 'XtaLAB Synergy, Dualflex, HyPix'
_diffrn_measurement_method '\w scans'
_diffrn_orient_matrix_type 'CrysAlisPro convention (1999,Acta A55,543-557)'
_diffrn_orient_matrix_UB_11 0.0828605000
_diffrn_orient_matrix_UB_12 -0.1158018000
_diffrn_orient_matrix_UB_13 -0.0820348000
_diffrn_orient_matrix_UB_21 0.1215844000
_diffrn_orient_matrix_UB_22 0.0475380000
_diffrn_orient_matrix_UB_23 -0.0458938000
_diffrn_orient_matrix_UB_31 0.0806873000
_diffrn_orient_matrix_UB_32 -0.0789432000
_diffrn_orient_matrix_UB_33 0.0955759000
_diffrn_radiation_monochromator mirror
_diffrn_radiation_probe x-ray
_diffrn_radiation_type 'Cu K\a'
_diffrn_radiation_wavelength 1.54184
_diffrn_reflns_av_R_equivalents 0.0455
_diffrn_reflns_av_unetI/netI 0.0241
_diffrn_reflns_Laue_measured_fraction_full 0.997
_diffrn_reflns_Laue_measured_fraction_max 0.979
_diffrn_reflns_limit_h_max 13
_diffrn_reflns_limit_h_min -13
_diffrn_reflns_limit_k_max 14
_diffrn_reflns_limit_k_min -14
_diffrn_reflns_limit_l_max 15
_diffrn_reflns_limit_l_min -14
_diffrn_reflns_number 41813
_diffrn_reflns_point_group_measured_fraction_full 0.997
_diffrn_reflns_point_group_measured_fraction_max 0.979
_diffrn_reflns_theta_full 74.504
_diffrn_reflns_theta_max 80.507
_diffrn_reflns_theta_min 3.846
_diffrn_source 'micro-focus sealed X-ray tube'
_diffrn_source_type 'PhotonJet (Cu) X-ray Source'
_exptl_absorpt_coefficient_mu 11.303
_exptl_absorpt_correction_T_max 1.00000
_exptl_absorpt_correction_T_min 0.83490
_exptl_absorpt_correction_type multi-scan
_exptl_absorpt_process_details
;
CrysAlisPro 1.171.42.72a (Rigaku Oxford Diffraction, 2022)
Empirical absorption correction using spherical harmonics,
implemented in SCALE3 ABSPACK scaling algorithm.
;
_exptl_crystal_colour colourless
_exptl_crystal_colour_primary colourless
_exptl_crystal_density_diffrn 1.653
_exptl_crystal_description block
_exptl_crystal_F_000 620
_exptl_crystal_size_max 0.06
_exptl_crystal_size_mid 0.053
_exptl_crystal_size_min 0.036
_refine_diff_density_max 1.014
_refine_diff_density_min -1.014
_refine_diff_density_rms 0.101
_refine_ls_extinction_method none
_refine_ls_goodness_of_fit_ref 1.140
_refine_ls_hydrogen_treatment constr
_refine_ls_matrix_type full
_refine_ls_number_parameters 336
_refine_ls_number_reflns 5316
_refine_ls_number_restraints 0
_refine_ls_restrained_S_all 1.140
_refine_ls_R_factor_all 0.0292
_refine_ls_R_factor_gt 0.0281
_refine_ls_shift/su_max 0.002
_refine_ls_shift/su_mean 0.000
_refine_ls_structure_factor_coef Fsqd
_refine_ls_weighting_details 'w=1/[\s^2^(Fo^2^)+(0.0459P)^2^+1.2837P] where P=(Fo^2^+2Fc^2^)/3'
_refine_ls_weighting_scheme calc
_refine_ls_wR_factor_gt 0.0800
_refine_ls_wR_factor_ref 0.0807
_reflns_Friedel_coverage 0.000
_reflns_number_gt 5092
_reflns_number_total 5316
_reflns_threshold_expression 'I > 2\s(I)'
_cod_data_source_file d3sc00986f2.cif
_cod_data_source_block froam05
_cod_depositor_comments 'Adding full bibliography for 1568947--1568949.cif.'
_cod_original_cell_volume 1238.23(4)
_cod_database_code 1568948
_shelx_shelxl_version_number 2019/2
_shelx_space_group_comment
;
The symmetry employed for this shelxl refinement is uniquely defined
by the following loop, which should always be used as a source of
symmetry information in preference to the above space-group names.
They are only intended as comments.
;
_shelx_estimated_absorpt_t_max 0.686
_shelx_estimated_absorpt_t_min 0.550
_olex2_refinement_description
;
1. Fixed Uiso
 At 1.2 times of:
  All C(H) groups, All C(H,H) groups, All C(H,H,H,H) groups
 At 1.5 times of:
  All C(H,H,H) groups, All O(H) groups
2. Others
 Sof(O1')=Sof(H1')=Sof(H22C)=Sof(H22D)=1-FVAR(1)
 Sof(O1)=Sof(H1)=Sof(H22A)=Sof(H22B)=FVAR(1)
3.a Riding coordinates:
 O1'(H1'), O1(H1)
3.b Ternary CH refined with riding coordinates:
 C3(H3), C4(H4)
3.c Secondary CH2 refined with riding coordinates:
 C20(H20A,H20B), C21(H21A,H21B), C22(H22C,H22D), C22(H22A,H22B)
3.d Aromatic/amide H refined with riding coordinates:
 C7(H7), C8(H8), C9(H9), C10(H10), C11(H11), C14(H14), C15(H15), C16(H16),
 C17(H17), C25(H25), C26(H26), C27(H27), C28(H28)
3.e Idealised Me refined as rotating group:
 C19(H19A,H19B,H19C)
;
_olex2_submission_original_sample_id froam05
_olex2_submission_special_instructions 'No special instructions were received'
_oxdiff_exptl_absorpt_empirical_details
;
Empirical correction (ABSPACK) includes:
- Absorption correction using spherical harmonics
- Frame scaling
;
_oxdiff_exptl_absorpt_empirical_full_max 1.190
_oxdiff_exptl_absorpt_empirical_full_min 0.812

loop_
_space_group_symop_operation_xyz
'x, y, z'
'-x, -y, -z'

loop_
_atom_site_label
_atom_site_type_symbol
_atom_site_fract_x
_atom_site_fract_y
_atom_site_fract_z
_atom_site_U_iso_or_equiv
_atom_site_adp_type
_atom_site_occupancy
_atom_site_site_symmetry_order
_atom_site_calc_flag
_atom_site_refinement_flags_posn
_atom_site_refinement_flags_adp
_atom_site_refinement_flags_occupancy
_atom_site_disorder_assembly
_atom_site_disorder_group
I1 I 0.31244(2) 0.96782(2) 0.92821(2) 0.01854(7) Uani 1 1 d . . . . .
S1 S 0.72324(7) 0.70227(6) 0.90386(5) 0.01542(13) Uani 1 1 d . . . . .
O1' O -0.0996(5) 1.0479(6) 0.6196(5) 0.0322(16) Uani 0.446(8) 1 d . . P A 2
H1' H -0.182249 1.071599 0.611104 0.048 Uiso 0.446(8) 1 d R U P A 2
O1 O -0.1152(4) 1.1713(4) 0.7518(4) 0.0345(13) Uani 0.554(8) 1 d . . P A 1
H1 H -0.202379 1.221801 0.734076 0.052 Uiso 0.554(8) 1 d R U P A 1
O2 O 0.7794(2) 0.79626(19) 0.90800(18) 0.0205(4) Uani 1 1 d . . . . .
O3 O 0.6230(2) 0.6821(2) 1.00132(17) 0.0200(4) Uani 1 1 d . . . . .
O4 O 0.7236(3) 0.3673(3) 1.0344(2) 0.0379(6) Uani 1 1 d . . . . .
O5 O 0.6575(2) 0.4482(2) 0.8720(2) 0.0278(5) Uani 1 1 d . . . . .
N1 N 0.6441(2) 0.7399(2) 0.7924(2) 0.0167(4) Uani 1 1 d . . . . .
N2 N 0.7410(3) 0.4168(2) 0.9388(2) 0.0218(5) Uani 1 1 d . . . . .
C1 C 0.3153(3) 0.8540(3) 0.7043(2) 0.0159(5) Uani 1 1 d . . . . .
C2 C 0.3818(3) 0.8402(2) 0.7916(2) 0.0154(5) Uani 1 1 d . . . . .
C3 C 0.5139(3) 0.7165(2) 0.7911(2) 0.0146(5) Uani 1 1 d . . . . .
H3 H 0.497031 0.656932 0.855295 0.018 Uiso 1 1 calc R U . . .
C4 C 0.5421(3) 0.6610(3) 0.6684(2) 0.0166(5) Uani 1 1 d . . . . .
H4 H 0.566840 0.566788 0.674535 0.020 Uiso 1 1 calc R U . . .
C5 C 0.3933(3) 0.7352(3) 0.6266(2) 0.0161(5) Uani 1 1 d . . . . .
C6 C 0.4147(3) 0.7696(3) 0.4971(2) 0.0157(5) Uani 1 1 d . . . . .
C7 C 0.4364(3) 0.8804(3) 0.4584(2) 0.0198(5) Uani 1 1 d . . . . .
H7 H 0.432403 0.936610 0.513858 0.024 Uiso 1 1 calc R U . . .
C8 C 0.4638(3) 0.9105(3) 0.3407(3) 0.0213(6) Uani 1 1 d . . . . .
H8 H 0.476767 0.987195 0.316510 0.026 Uiso 1 1 calc R U . . .
C9 C 0.4723(3) 0.8284(3) 0.2583(2) 0.0216(6) Uani 1 1 d . . . . .
H9 H 0.493278 0.847694 0.177643 0.026 Uiso 1 1 calc R U . . .
C10 C 0.4500(3) 0.7183(3) 0.2946(3) 0.0219(6) Uani 1 1 d . . . . .
H10 H 0.454930 0.662071 0.238834 0.026 Uiso 1 1 calc R U . . .
C11 C 0.4202(3) 0.6900(3) 0.4130(3) 0.0199(5) Uani 1 1 d . . . . .
H11 H 0.403219 0.615069 0.437034 0.024 Uiso 1 1 calc R U . . .
C12 C 0.7266(3) 0.7323(3) 0.6761(2) 0.0180(5) Uani 1 1 d . . . . .
C13 C 0.6735(3) 0.6847(3) 0.6033(2) 0.0193(5) Uani 1 1 d . . . . .
C14 C 0.7479(3) 0.6610(4) 0.4879(3) 0.0287(7) Uani 1 1 d . . . . .
H14 H 0.716428 0.625343 0.436401 0.034 Uiso 1 1 calc R U . . .
C15 C 0.8688(4) 0.6902(4) 0.4487(3) 0.0364(8) Uani 1 1 d . . . . .
H15 H 0.920909 0.672378 0.370511 0.044 Uiso 1 1 calc R U . . .
C16 C 0.9139(4) 0.7445(4) 0.5219(3) 0.0320(7) Uani 1 1 d . . . . .
H16 H 0.994498 0.766430 0.492720 0.038 Uiso 1 1 calc R U . . .
C17 C 0.8427(3) 0.7675(3) 0.6383(3) 0.0232(6) Uani 1 1 d . . . . .
H17 H 0.872257 0.805542 0.689236 0.028 Uiso 1 1 calc R U . . .
C19 C 0.3041(3) 0.6531(3) 0.6583(3) 0.0207(6) Uani 1 1 d . . . . .
H19A H 0.211197 0.697956 0.633227 0.031 Uiso 1 1 calc R U . . .
H19B H 0.285596 0.638958 0.742760 0.031 Uiso 1 1 calc R U . . .
H19C H 0.358896 0.570114 0.619193 0.031 Uiso 1 1 calc R U . . .
C20 C 0.1743(3) 0.9618(3) 0.6855(2) 0.0200(5) Uani 1 1 d . . . . .
H20A H 0.165999 0.960178 0.603964 0.024 Uiso 1 1 calc R U . . .
H20B H 0.176527 1.044845 0.697583 0.024 Uiso 1 1 calc R U . . .
C21 C 0.0397(3) 0.9530(3) 0.7673(3) 0.0266(6) Uani 1 1 d . . . . .
H21A H 0.043499 0.866050 0.762556 0.032 Uiso 1 1 calc R U . . .
H21B H 0.041276 0.965905 0.848396 0.032 Uiso 1 1 calc R U . . .
C22 C -0.1009(4) 1.0519(4) 0.7373(3) 0.0323(7) Uani 1 1 d . . . . .
H22C H -0.183887 1.035212 0.784675 0.039 Uiso 0.446(8) 1 calc R U P A 2
H22D H -0.114150 1.138620 0.756394 0.039 Uiso 0.446(8) 1 calc R U P A 2
H22A H -0.101575 1.041121 0.655501 0.039 Uiso 0.554(8) 1 calc R U P A 1
H22B H -0.184328 1.038302 0.787782 0.039 Uiso 0.554(8) 1 calc R U P A 1
C23 C 0.8800(3) 0.5543(3) 0.8752(2) 0.0160(5) Uani 1 1 d . . . . .
C24 C 0.8780(3) 0.4331(3) 0.8978(2) 0.0163(5) Uani 1 1 d . . . . .
C25 C 1.0030(3) 0.3211(3) 0.8851(2) 0.0192(5) Uani 1 1 d . . . . .
H25 H 0.997956 0.240243 0.903407 0.023 Uiso 1 1 calc R U . . .
C26 C 1.1369(3) 0.3286(3) 0.8449(2) 0.0191(5) Uani 1 1 d . . . . .
H26 H 1.224097 0.252347 0.833124 0.023 Uiso 1 1 calc R U . . .
C27 C 1.1428(3) 0.4478(3) 0.8221(2) 0.0202(5) Uani 1 1 d . . . . .
H27 H 1.234338 0.452630 0.795147 0.024 Uiso 1 1 calc R U . . .
C28 C 1.0162(3) 0.5595(3) 0.8382(2) 0.0186(5) Uani 1 1 d . . . . .
H28 H 1.021882 0.640422 0.824098 0.022 Uiso 1 1 calc R U . . .

loop_
_atom_site_aniso_label
_atom_site_aniso_U_11
_atom_site_aniso_U_22
_atom_site_aniso_U_33
_atom_site_aniso_U_23
_atom_site_aniso_U_13
_atom_site_aniso_U_12
I1 0.01895(10) 0.01718(10) 0.01560(10) -0.00396(6) -0.00281(6) -0.00321(7)
S1 0.0151(3) 0.0155(3) 0.0142(3) -0.0020(2) -0.0043(2) -0.0038(2)
O1' 0.015(2) 0.047(3) 0.029(3) -0.006(2) -0.0057(19) -0.006(2)
O1 0.021(2) 0.027(2) 0.054(3) -0.0081(19) -0.0101(19) -0.0048(17)
O2 0.0229(10) 0.0190(9) 0.0215(10) -0.0042(8) -0.0073(8) -0.0082(8)
O3 0.0167(9) 0.0243(10) 0.0151(9) -0.0017(7) -0.0026(7) -0.0047(8)
O4 0.0314(12) 0.0485(15) 0.0354(13) 0.0182(11) -0.0060(10) -0.0228(11)
O5 0.0233(10) 0.0212(10) 0.0425(13) 0.0017(9) -0.0156(9) -0.0085(9)
N1 0.0165(10) 0.0193(11) 0.0162(11) 0.0011(9) -0.0048(9) -0.0087(9)
N2 0.0190(11) 0.0180(11) 0.0283(13) 0.0014(10) -0.0053(10) -0.0078(9)
C1 0.0155(12) 0.0148(12) 0.0158(12) -0.0004(9) -0.0011(10) -0.0056(10)
C2 0.0172(12) 0.0156(12) 0.0115(11) -0.0050(9) 0.0010(9) -0.0059(10)
C3 0.0150(12) 0.0136(12) 0.0156(12) -0.0011(9) -0.0039(9) -0.0054(10)
C4 0.0165(12) 0.0136(12) 0.0182(12) -0.0042(10) -0.0048(10) -0.0031(10)
C5 0.0163(12) 0.0176(12) 0.0158(12) -0.0015(10) -0.0046(10) -0.0073(10)
C6 0.0126(11) 0.0170(12) 0.0152(12) -0.0018(10) -0.0032(9) -0.0035(10)
C7 0.0209(13) 0.0204(13) 0.0188(13) -0.0036(10) -0.0028(10) -0.0091(11)
C8 0.0209(13) 0.0190(13) 0.0213(14) 0.0003(11) -0.0026(11) -0.0067(11)
C9 0.0142(12) 0.0293(15) 0.0164(13) -0.0016(11) -0.0032(10) -0.0040(11)
C10 0.0185(13) 0.0250(14) 0.0213(14) -0.0074(11) -0.0058(11) -0.0056(11)
C11 0.0174(12) 0.0190(13) 0.0223(14) -0.0049(11) -0.0049(10) -0.0052(10)
C12 0.0169(12) 0.0203(13) 0.0149(12) 0.0009(10) -0.0044(10) -0.0055(10)
C13 0.0169(12) 0.0229(14) 0.0164(13) -0.0002(10) -0.0042(10) -0.0061(11)
C14 0.0211(14) 0.0469(19) 0.0168(14) -0.0061(13) -0.0044(11) -0.0113(14)
C15 0.0216(15) 0.069(3) 0.0157(14) -0.0024(15) -0.0006(12) -0.0168(16)
C16 0.0229(15) 0.055(2) 0.0223(15) 0.0093(14) -0.0057(12) -0.0219(15)
C17 0.0203(13) 0.0322(16) 0.0194(14) 0.0055(12) -0.0066(11) -0.0131(12)
C19 0.0192(13) 0.0212(13) 0.0245(14) -0.0008(11) -0.0046(11) -0.0108(11)
C20 0.0176(13) 0.0191(13) 0.0197(13) 0.0014(10) -0.0059(10) -0.0033(11)
C21 0.0167(13) 0.0350(17) 0.0242(15) -0.0008(12) -0.0044(11) -0.0067(12)
C22 0.0199(14) 0.0400(19) 0.0290(17) -0.0062(14) -0.0065(12) -0.0026(13)
C23 0.0156(12) 0.0187(13) 0.0141(12) -0.0002(10) -0.0050(10) -0.0066(10)
C24 0.0158(12) 0.0167(12) 0.0150(12) -0.0010(10) -0.0021(10) -0.0056(10)
C25 0.0223(13) 0.0168(13) 0.0186(13) 0.0013(10) -0.0066(10) -0.0073(11)
C26 0.0167(12) 0.0164(12) 0.0194(13) -0.0021(10) -0.0047(10) -0.0014(10)
C27 0.0171(13) 0.0241(14) 0.0183(13) -0.0004(11) -0.0028(10) -0.0080(11)
C28 0.0178(13) 0.0200(13) 0.0182(13) 0.0017(10) -0.0044(10) -0.0080(11)

loop_
_atom_type_symbol
_atom_type_description
_atom_type_scat_dispersion_real
_atom_type_scat_dispersion_imag
_atom_type_scat_source
C C 0.0181 0.0091 'International Tables Vol C Tables 4.2.6.8 and 6.1.1.4'
H H 0.0000 0.0000 'International Tables Vol C Tables 4.2.6.8 and 6.1.1.4'
I I -0.3257 6.8362 'International Tables Vol C Tables 4.2.6.8 and 6.1.1.4'
N N 0.0311 0.0180 'International Tables Vol C Tables 4.2.6.8 and 6.1.1.4'
O O 0.0492 0.0322 'International Tables Vol C Tables 4.2.6.8 and 6.1.1.4'
S S 0.3331 0.5567 'International Tables Vol C Tables 4.2.6.8 and 6.1.1.4'

loop_
_geom_angle_atom_site_label_1
_geom_angle_atom_site_label_2
_geom_angle_atom_site_label_3
_geom_angle
_geom_angle_site_symmetry_1
_geom_angle_site_symmetry_3
_geom_angle_publ_flag
O2 S1 N1 106.86(12) . . ?
O2 S1 C23 104.95(12) . . ?
O3 S1 O2 120.71(12) . . ?
O3 S1 N1 107.18(12) . . ?
O3 S1 C23 107.88(12) . . ?
N1 S1 C23 108.84(12) . . ?
C22 O1' H1' 109.2 . . ?
C22 O1 H1 103.7 . . ?
C3 N1 S1 122.64(18) . . ?
C12 N1 S1 121.08(19) . . ?
C12 N1 C3 108.9(2) . . ?
O4 N2 O5 125.5(3) . . ?
O4 N2 C24 117.1(2) . . ?
O5 N2 C24 117.3(2) . . ?
C2 C1 C5 110.5(2) . . ?
C2 C1 C20 127.4(2) . . ?
C20 C1 C5 121.9(2) . . ?
C1 C2 I1 126.1(2) . . ?
C1 C2 C3 114.5(2) . . ?
C3 C2 I1 119.32(18) . . ?
N1 C3 C2 111.3(2) . . ?
N1 C3 H3 112.1 . . ?
N1 C3 C4 105.6(2) . . ?
C2 C3 H3 112.1 . . ?
C2 C3 C4 103.1(2) . . ?
C4 C3 H3 112.1 . . ?
C3 C4 H4 110.2 . . ?
C3 C4 C5 104.8(2) . . ?
C5 C4 H4 110.2 . . ?
C13 C4 C3 102.4(2) . . ?
C13 C4 H4 110.2 . . ?
C13 C4 C5 118.4(2) . . ?
C1 C5 C4 103.1(2) . . ?
C1 C5 C19 107.5(2) . . ?
C6 C5 C1 112.7(2) . . ?
C6 C5 C4 112.8(2) . . ?
C6 C5 C19 111.7(2) . . ?
C19 C5 C4 108.5(2) . . ?
C7 C6 C5 120.3(2) . . ?
C7 C6 C11 117.6(3) . . ?
C11 C6 C5 122.1(2) . . ?
C6 C7 H7 119.3 . . ?
C8 C7 C6 121.5(3) . . ?
C8 C7 H7 119.3 . . ?
C7 C8 H8 120.0 . . ?
C7 C8 C9 120.1(3) . . ?
C9 C8 H8 120.0 . . ?
C8 C9 H9 120.3 . . ?
C10 C9 C8 119.5(3) . . ?
C10 C9 H9 120.3 . . ?
C9 C10 H10 120.0 . . ?
C9 C10 C11 120.0(3) . . ?
C11 C10 H10 120.0 . . ?
C6 C11 H11 119.3 . . ?
C10 C11 C6 121.3(3) . . ?
C10 C11 H11 119.3 . . ?
C13 C12 N1 110.1(2) . . ?
C13 C12 C17 123.5(3) . . ?
C17 C12 N1 126.4(3) . . ?
C12 C13 C4 111.4(2) . . ?
C12 C13 C14 118.2(3) . . ?
C14 C13 C4 130.4(3) . . ?
C13 C14 H14 120.3 . . ?
C13 C14 C15 119.4(3) . . ?
C15 C14 H14 120.3 . . ?
C14 C15 H15 119.5 . . ?
C16 C15 C14 120.9(3) . . ?
C16 C15 H15 119.5 . . ?
C15 C16 H16 119.6 . . ?
C15 C16 C17 120.8(3) . . ?
C17 C16 H16 119.6 . . ?
C12 C17 C16 116.9(3) . . ?
C12 C17 H17 121.5 . . ?
C16 C17 H17 121.5 . . ?
C5 C19 H19A 109.5 . . ?
C5 C19 H19B 109.5 . . ?
C5 C19 H19C 109.5 . . ?
H19A C19 H19B 109.5 . . ?
H19A C19 H19C 109.5 . . ?
H19B C19 H19C 109.5 . . ?
C1 C20 H20A 109.0 . . ?
C1 C20 H20B 109.0 . . ?
C1 C20 C21 113.0(2) . . ?
H20A C20 H20B 107.8 . . ?
C21 C20 H20A 109.0 . . ?
C21 C20 H20B 109.0 . . ?
C20 C21 H21A 109.2 . . ?
C20 C21 H21B 109.2 . . ?
H21A C21 H21B 107.9 . . ?
C22 C21 C20 112.1(3) . . ?
C22 C21 H21A 109.2 . . ?
C22 C21 H21B 109.2 . . ?
O1' C22 C21 111.0(3) . . ?
O1' C22 H22C 109.4 . . ?
O1' C22 H22D 109.4 . . ?
O1 C22 C21 110.9(3) . . ?
O1 C22 H22A 109.5 . . ?
O1 C22 H22B 109.5 . . ?
C21 C22 H22C 109.4 . . ?
C21 C22 H22D 109.4 . . ?
C21 C22 H22A 109.5 . . ?
C21 C22 H22B 109.5 . . ?
H22C C22 H22D 108.0 . . ?
H22A C22 H22B 108.1 . . ?
C24 C23 S1 124.4(2) . . ?
C24 C23 C28 117.4(2) . . ?
C28 C23 S1 117.9(2) . . ?
C23 C24 N2 121.9(2) . . ?
C25 C24 N2 115.3(2) . . ?
C25 C24 C23 122.7(2) . . ?
C24 C25 H25 120.7 . . ?
C24 C25 C26 118.7(3) . . ?
C26 C25 H25 120.7 . . ?
C25 C26 H26 120.0 . . ?
C27 C26 C25 120.0(3) . . ?
C27 C26 H26 120.0 . . ?
C26 C27 H27 119.8 . . ?
C28 C27 C26 120.5(3) . . ?
C28 C27 H27 119.8 . . ?
C23 C28 H28 119.7 . . ?
C27 C28 C23 120.6(3) . . ?
C27 C28 H28 119.7 . . ?

loop_
_geom_bond_atom_site_label_1
_geom_bond_atom_site_label_2
_geom_bond_distance
_geom_bond_site_symmetry_2
_geom_bond_publ_flag
I1 C2 2.087(2) . ?
S1 O2 1.435(2) . ?
S1 O3 1.430(2) . ?
S1 N1 1.635(2) . ?
S1 C23 1.783(3) . ?
O1' H1' 0.8078 . ?
O1' C22 1.394(6) . ?
O1 H1 0.9022 . ?
O1 C22 1.341(6) . ?
O4 N2 1.218(4) . ?
O5 N2 1.222(3) . ?
N1 C3 1.484(3) . ?
N1 C12 1.429(3) . ?
N2 C24 1.471(3) . ?
C1 C2 1.329(4) . ?
C1 C5 1.534(4) . ?
C1 C20 1.509(4) . ?
C2 C3 1.499(4) . ?
C3 H3 1.0000 . ?
C3 C4 1.562(4) . ?
C4 H4 1.0000 . ?
C4 C5 1.580(4) . ?
C4 C13 1.515(4) . ?
C5 C6 1.527(4) . ?
C5 C19 1.542(4) . ?
C6 C7 1.395(4) . ?
C6 C11 1.397(4) . ?
C7 H7 0.9500 . ?
C7 C8 1.389(4) . ?
C8 H8 0.9500 . ?
C8 C9 1.391(4) . ?
C9 H9 0.9500 . ?
C9 C10 1.385(4) . ?
C10 H10 0.9500 . ?
C10 C11 1.394(4) . ?
C11 H11 0.9500 . ?
C12 C13 1.384(4) . ?
C12 C17 1.389(4) . ?
C13 C14 1.393(4) . ?
C14 H14 0.9500 . ?
C14 C15 1.394(5) . ?
C15 H15 0.9500 . ?
C15 C16 1.381(5) . ?
C16 H16 0.9500 . ?
C16 C17 1.395(4) . ?
C17 H17 0.9500 . ?
C19 H19A 0.9800 . ?
C19 H19B 0.9800 . ?
C19 H19C 0.9800 . ?
C20 H20A 0.9900 . ?
C20 H20B 0.9900 . ?
C20 C21 1.535(4) . ?
C21 H21A 0.9900 . ?
C21 H21B 0.9900 . ?
C21 C22 1.513(4) . ?
C22 H22C 0.9900 . ?
C22 H22D 0.9900 . ?
C22 H22A 0.9900 . ?
C22 H22B 0.9900 . ?
C23 C24 1.396(4) . ?
C23 C28 1.400(4) . ?
C24 C25 1.379(4) . ?
C25 H25 0.9500 . ?
C25 C26 1.392(4) . ?
C26 H26 0.9500 . ?
C26 C27 1.390(4) . ?
C27 H27 0.9500 . ?
C27 C28 1.384(4) . ?
C28 H28 0.9500 . ?

loop_
_geom_torsion_atom_site_label_1
_geom_torsion_atom_site_label_2
_geom_torsion_atom_site_label_3
_geom_torsion_atom_site_label_4
_geom_torsion
_geom_torsion_site_symmetry_1
_geom_torsion_site_symmetry_2
_geom_torsion_site_symmetry_3
_geom_torsion_site_symmetry_4
_geom_torsion_publ_flag
I1 C2 C3 N1 -58.7(3) . . . . ?
I1 C2 C3 C4 -171.55(17) . . . . ?
S1 N1 C3 C2 112.1(2) . . . . ?
S1 N1 C3 C4 -136.7(2) . . . . ?
S1 N1 C12 C13 140.5(2) . . . . ?
S1 N1 C12 C17 -40.0(4) . . . . ?
S1 C23 C24 N2 5.6(4) . . . . ?
S1 C23 C24 C25 -173.5(2) . . . . ?
S1 C23 C28 C27 175.6(2) . . . . ?
O2 S1 N1 C3 -147.1(2) . . . . ?
O2 S1 N1 C12 66.4(2) . . . . ?
O2 S1 C23 C24 159.9(2) . . . . ?
O2 S1 C23 C28 -13.6(2) . . . . ?
O3 S1 N1 C3 -16.3(2) . . . . ?
O3 S1 N1 C12 -162.9(2) . . . . ?
O3 S1 C23 C24 30.0(3) . . . . ?
O3 S1 C23 C28 -143.5(2) . . . . ?
O4 N2 C24 C23 -117.5(3) . . . . ?
O4 N2 C24 C25 61.6(4) . . . . ?
O5 N2 C24 C23 65.9(4) . . . . ?
O5 N2 C24 C25 -115.0(3) . . . . ?
N1 S1 C23 C24 -86.0(3) . . . . ?
N1 S1 C23 C28 100.5(2) . . . . ?
N1 C3 C4 C5 -135.5(2) . . . . ?
N1 C3 C4 C13 -11.3(3) . . . . ?
N1 C12 C13 C4 2.3(3) . . . . ?
N1 C12 C13 C14 -175.1(3) . . . . ?
N1 C12 C17 C16 176.0(3) . . . . ?
N2 C24 C25 C26 179.0(3) . . . . ?
C1 C2 C3 N1 124.5(2) . . . . ?
C1 C2 C3 C4 11.6(3) . . . . ?
C1 C5 C6 C7 32.4(3) . . . . ?
C1 C5 C6 C11 -150.6(2) . . . . ?
C1 C20 C21 C22 -172.9(3) . . . . ?
C2 C1 C5 C4 -12.9(3) . . . . ?
C2 C1 C5 C6 -134.8(2) . . . . ?
C2 C1 C5 C19 101.6(3) . . . . ?
C2 C1 C20 C21 -74.7(4) . . . . ?
C2 C3 C4 C5 -18.5(3) . . . . ?
C2 C3 C4 C13 105.6(2) . . . . ?
C3 N1 C12 C13 -10.1(3) . . . . ?
C3 N1 C12 C17 169.4(3) . . . . ?
C3 C4 C5 C1 19.1(3) . . . . ?
C3 C4 C5 C6 140.9(2) . . . . ?
C3 C4 C5 C19 -94.7(2) . . . . ?
C3 C4 C13 C12 5.8(3) . . . . ?
C3 C4 C13 C14 -177.2(3) . . . . ?
C4 C5 C6 C7 -83.9(3) . . . . ?
C4 C5 C6 C11 93.1(3) . . . . ?
C4 C13 C14 C15 -179.1(3) . . . . ?
C5 C1 C2 I1 -175.64(17) . . . . ?
C5 C1 C2 C3 0.9(3) . . . . ?
C5 C1 C20 C21 98.6(3) . . . . ?
C5 C4 C13 C12 120.4(3) . . . . ?
C5 C4 C13 C14 -62.7(4) . . . . ?
C5 C6 C7 C8 176.5(3) . . . . ?
C5 C6 C11 C10 -175.4(2) . . . . ?
C6 C7 C8 C9 -1.0(4) . . . . ?
C7 C6 C11 C10 1.6(4) . . . . ?
C7 C8 C9 C10 1.5(4) . . . . ?
C8 C9 C10 C11 -0.4(4) . . . . ?
C9 C10 C11 C6 -1.2(4) . . . . ?
C11 C6 C7 C8 -0.6(4) . . . . ?
C12 N1 C3 C2 -97.9(3) . . . . ?
C12 N1 C3 C4 13.4(3) . . . . ?
C12 C13 C14 C15 -2.3(5) . . . . ?
C13 C4 C5 C1 -94.2(3) . . . . ?
C13 C4 C5 C6 27.7(3) . . . . ?
C13 C4 C5 C19 152.0(2) . . . . ?
C13 C12 C17 C16 -4.5(5) . . . . ?
C13 C14 C15 C16 -1.3(6) . . . . ?
C14 C15 C16 C17 2.3(6) . . . . ?
C15 C16 C17 C12 0.6(5) . . . . ?
C17 C12 C13 C4 -177.2(3) . . . . ?
C17 C12 C13 C14 5.4(5) . . . . ?
C19 C5 C6 C7 153.6(3) . . . . ?
C19 C5 C6 C11 -29.4(4) . . . . ?
C20 C1 C2 I1 -1.7(4) . . . . ?
C20 C1 C2 C3 174.9(2) . . . . ?
C20 C1 C5 C4 172.7(2) . . . . ?
C20 C1 C5 C6 50.8(3) . . . . ?
C20 C1 C5 C19 -72.7(3) . . . . ?
C20 C21 C22 O1' 51.3(5) . . . . ?
C20 C21 C22 O1 -63.8(4) . . . . ?
C23 S1 N1 C3 100.1(2) . . . . ?
C23 S1 N1 C12 -46.4(2) . . . . ?
C23 C24 C25 C26 -1.8(4) . . . . ?
C24 C23 C28 C27 1.7(4) . . . . ?
C24 C25 C26 C27 2.1(4) . . . . ?
C25 C26 C27 C28 -0.4(4) . . . . ?
C26 C27 C28 C23 -1.5(4) . . . . ?
C28 C23 C24 N2 179.0(2) . . . . ?
C28 C23 C24 C25 0.0(4) . . . . ?
